data_4067946
loop_
_publ_author_name
'Gil-Rubio, Juan'
'Guerrero-Leal, Juan'
'Blaya, Mar\'ia'
'Vicente, Jos\'e'
'Bautista, Delia'
'Jones, Peter G.'

_publ_section_title
;
 Reactions of Half-Sandwich Ethene Complexes of Rhodium(I) toward
 Iodoperfluorocarbons: Perfluoro-alkylation or -arylation of Coordinated
 Ethene versus Oxidative Addition
;
_journal_issue 4
_journal_name_full Organometallics
_journal_page_first 1287
_journal_paper_doi 10.1021/om2009588
_journal_volume 31
_journal_year 2012
_chemical_formula_sum 'C36 H38 D6 F14 I2 Rh2'
_chemical_formula_weight 1208.33
_chemical_name_systematic
; 
 ? 
;
_space_group_IT_number 2
_symmetry_cell_setting triclinic
_symmetry_space_group_name_Hall '-P 1'
_symmetry_space_group_name_H-M 'P -1'
_atom_sites_solution_hydrogens geom
_atom_sites_solution_primary direct
_atom_sites_solution_secondary difmap
_audit_creation_method SHELXL-97
_cell_angle_alpha 70.372(2)
_cell_angle_beta 66.215(2)
_cell_angle_gamma 66.821(2)
_cell_formula_units_Z 2
_cell_length_a 12.4747(4)
_cell_length_b 13.3277(5)
_cell_length_c 15.0019(5)
_cell_measurement_reflns_used 9566
_cell_measurement_temperature 100(2)
_cell_measurement_theta_max 28.15
_cell_measurement_theta_min 2.51
_cell_volume 2051.06(13)
_computing_cell_refinement 'Bruker SAINT'
_computing_data_collection 'Bruker SMART'
_computing_data_reduction 'Bruker SAINT'
_computing_molecular_graphics 'Bruker SHELXTL'
_computing_publication_material 'Bruker SHELXTL'
_computing_structure_refinement 'SHELXL-97 (Sheldrick, 1997)'
_computing_structure_solution 'SHELXS-97 (Sheldrick, 1990)'
_diffrn_ambient_temperature 100(2)
_diffrn_detector_area_resol_mean 8.26
_diffrn_measured_fraction_theta_full 0.994
_diffrn_measured_fraction_theta_max 0.907
_diffrn_measurement_device_type 'Bruker SMART APEX CCD'
_diffrn_measurement_method \w-scan
_diffrn_radiation_monochromator graphite
_diffrn_radiation_source 'fine-focus sealed tube'
_diffrn_radiation_type MoK\a
_diffrn_radiation_wavelength 0.71073
_diffrn_reflns_av_R_equivalents 0.0256
_diffrn_reflns_av_sigmaI/netI 0.0333
_diffrn_reflns_limit_h_max 15
_diffrn_reflns_limit_h_min -15
_diffrn_reflns_limit_k_max 17
_diffrn_reflns_limit_k_min -17
_diffrn_reflns_limit_l_max 18
_diffrn_reflns_limit_l_min -19
_diffrn_reflns_number 23839
_diffrn_reflns_theta_full 26.00
_diffrn_reflns_theta_max 28.24
_diffrn_reflns_theta_min 1.52
_exptl_absorpt_coefficient_mu 2.399
_exptl_absorpt_correction_T_max 0.9101
_exptl_absorpt_correction_T_min 0.6175
_exptl_absorpt_correction_type multi-scan
_exptl_absorpt_process_details SADABS
_exptl_crystal_colour red
_exptl_crystal_density_diffrn 1.956
_exptl_crystal_density_method 'not measured'
_exptl_crystal_description lath
_exptl_crystal_F_000 1164
_exptl_crystal_size_max 0.20
_exptl_crystal_size_mid 0.15
_exptl_crystal_size_min 0.04
_refine_diff_density_max 1.049
_refine_diff_density_min -0.862
_refine_diff_density_rms 0.125
_refine_ls_extinction_method none
_refine_ls_goodness_of_fit_ref 1.057
_refine_ls_hydrogen_treatment 'rigid methyls, others riding'
_refine_ls_matrix_type full
_refine_ls_number_parameters 493
_refine_ls_number_reflns 9196
_refine_ls_number_restraints 12
_refine_ls_restrained_S_all 1.071
_refine_ls_R_factor_all 0.0429
_refine_ls_R_factor_gt 0.0355
_refine_ls_shift/su_max 0.002
_refine_ls_shift/su_mean 0.000
_refine_ls_structure_factor_coef Fsqd
_refine_ls_weighting_details 'calc w=1/[\s^2^(Fo^2^)+(0.0300P)^2^+4.5714P] where P=(Fo^2^+2Fc^2^)/3'
_refine_ls_weighting_scheme calc
_refine_ls_wR_factor_gt 0.0747
_refine_ls_wR_factor_ref 0.0781
_reflns_number_gt 7953
_reflns_number_total 9196
_reflns_threshold_expression >2sigma(I)
_cod_data_source_file om2009588_si_002.cif
_cod_data_source_block jgl3647s
_cod_original_cell_volume 2051.06(12)
_cod_database_code 4067946

loop_
_symmetry_equiv_pos_as_xyz
'x, y, z'
'-x, -y, -z'

loop_
_atom_site_label
_atom_site_type_symbol
_atom_site_fract_x
_atom_site_fract_y
_atom_site_fract_z
_atom_site_U_iso_or_equiv
_atom_site_adp_type
_atom_site_occupancy
_atom_site_symmetry_multiplicity
_atom_site_calc_flag
_atom_site_refinement_flags
_atom_site_disorder_assembly
_atom_site_disorder_group
Rh1 Rh 0.45942(3) 0.50439(2) 0.78567(2) 0.01293(7) Uani 1 1 d . . .
Rh2 Rh 0.62309(3) 0.18811(2) 0.77676(2) 0.01377(7) Uani 1 1 d . . .
I1 I 0.49544(2) 0.308505(19) 0.921159(17) 0.01586(6) Uani 1 1 d . . .
I2 I 0.58841(2) 0.382734(19) 0.642465(17) 0.01622(6) Uani 1 1 d . . .
F1 F 0.7674(2) 0.6442(2) 0.77703(17) 0.0256(5) Uani 1 1 d . . .
F2 F 0.7297(2) 0.79698(19) 0.61051(19) 0.0306(6) Uani 1 1 d . . .
F3 F 0.9169(3) 0.7360(2) 0.6074(2) 0.0399(7) Uani 1 1 d . . .
F4 F 0.8621(3) 0.6817(2) 0.51686(18) 0.0350(6) Uani 1 1 d . . .
F5 F 0.9969(5) 0.5330(4) 0.7086(6) 0.0331(18) Uiso 0.512(14) 1 d PD A 1
F6 F 0.9635(8) 0.4700(6) 0.6131(5) 0.046(2) Uiso 0.512(14) 1 d PD A 1
F7 F 0.8933(6) 0.4196(6) 0.7629(5) 0.0247(17) Uiso 0.512(14) 1 d PD A 1
F5' F 1.0137(6) 0.5271(5) 0.6620(7) 0.036(2) Uiso 0.488(14) 1 d P A 2
F6' F 0.9250(7) 0.4547(5) 0.6137(4) 0.0314(18) Uiso 0.488(14) 1 d P A 2
F7' F 0.8881(6) 0.4355(6) 0.7794(5) 0.0251(18) Uiso 0.488(14) 1 d P A 2
F9 F 0.3259(2) 0.0370(2) 0.79100(18) 0.0316(6) Uani 1 1 d . . .
F10 F 0.1866(4) 0.2296(7) 0.8235(5) 0.0302(14) Uiso 0.64(2) 1 d PD B 1
F11 F 0.2241(6) 0.3097(5) 0.6685(6) 0.0449(19) Uiso 0.64(2) 1 d PD B 1
F12 F 0.1294(5) 0.1986(6) 0.7175(6) 0.0369(15) Uiso 0.64(2) 1 d PD B 1
F10' F 0.1860(7) 0.2656(10) 0.7994(8) 0.024(2) Uiso 0.36(2) 1 d P B 2
F11' F 0.2346(10) 0.3079(9) 0.6401(11) 0.039(3) Uiso 0.36(2) 1 d P B 2
F12' F 0.1248(7) 0.1715(9) 0.7487(9) 0.024(3) Uiso 0.36(2) 1 d P B 2
F13 F 0.3772(3) 0.1539(2) 0.53716(19) 0.0371(6) Uani 1 1 d . . .
F14 F 0.2796(3) 0.0355(3) 0.6302(2) 0.0433(7) Uani 1 1 d . . .
F15 F 0.4711(3) -0.0074(2) 0.6081(2) 0.0405(7) Uani 1 1 d . . .
C1 C 0.2525(3) 0.5495(3) 0.8406(3) 0.0179(8) Uani 1 1 d . . .
C2 C 0.3006(3) 0.5999(3) 0.8830(3) 0.0187(8) Uani 1 1 d . . .
C3 C 0.3609(3) 0.6742(3) 0.8042(3) 0.0172(8) Uani 1 1 d . . .
C4 C 0.3617(3) 0.6626(3) 0.7131(3) 0.0175(8) Uani 1 1 d . . .
C5 C 0.2900(3) 0.5876(3) 0.7372(3) 0.0171(8) Uani 1 1 d . . .
C6 C 0.2613(4) 0.5603(4) 0.6622(3) 0.0245(9) Uani 1 1 d . . .
H6A H 0.2360 0.4922 0.6917 0.037 Uiso 1 1 calc R . .
H6B H 0.3345 0.5484 0.6038 0.037 Uiso 1 1 calc R . .
H6C H 0.1946 0.6222 0.6420 0.037 Uiso 1 1 calc R . .
C7 C 0.1739(4) 0.4740(3) 0.8997(3) 0.0254(9) Uani 1 1 d . . .
H7A H 0.1723 0.4349 0.8555 0.038 Uiso 1 1 calc R . .
H7B H 0.0902 0.5183 0.9304 0.038 Uiso 1 1 calc R . .
H7C H 0.2076 0.4193 0.9518 0.038 Uiso 1 1 calc R . .
C8 C 0.2743(4) 0.5872(3) 0.9922(3) 0.0248(9) Uani 1 1 d . . .
H8A H 0.3381 0.6035 1.0025 0.037 Uiso 1 1 calc R . .
H8B H 0.2736 0.5105 1.0267 0.037 Uiso 1 1 calc R . .
H8C H 0.1941 0.6393 1.0190 0.037 Uiso 1 1 calc R . .
C9 C 0.4072(4) 0.7547(3) 0.8180(3) 0.0249(9) Uani 1 1 d . . .
H9A H 0.4578 0.7866 0.7534 0.037 Uiso 1 1 calc R . .
H9B H 0.4566 0.7152 0.8633 0.037 Uiso 1 1 calc R . .
H9C H 0.3373 0.8147 0.8464 0.037 Uiso 1 1 calc R . .
C10 C 0.4065(4) 0.7286(3) 0.6111(3) 0.0251(9) Uani 1 1 d . . .
H10A H 0.3381 0.7924 0.5956 0.038 Uiso 1 1 calc R . .
H10B H 0.4402 0.6812 0.5625 0.038 Uiso 1 1 calc R . .
H10C H 0.4706 0.7557 0.6081 0.038 Uiso 1 1 calc R . .
C11 C 0.6272(3) 0.5112(3) 0.7824(3) 0.0178(8) Uani 1 1 d . . .
H11A H 0.6124 0.5393 0.8408 0.021 Uiso 1 1 calc R . .
H11B H 0.6847 0.4345 0.7885 0.021 Uiso 1 1 calc R . .
C12 C 0.6873(4) 0.5845(4) 0.6888(3) 0.0224(8) Uani 1 1 d . . .
H12A H 0.6244 0.6566 0.6760 0.027 Uiso 1 1 calc R . .
H12B H 0.7154 0.5485 0.6321 0.027 Uiso 1 1 calc R . .
C13 C 0.7966(4) 0.6086(3) 0.6909(3) 0.0196(8) Uani 1 1 d . A .
C14 C 0.8283(4) 0.7059(4) 0.6051(3) 0.0240(9) Uani 1 1 d . . .
C15 C 0.9104(4) 0.5064(4) 0.6914(3) 0.0303(10) Uani 1 1 d D . .
C21 C 0.8292(3) 0.1316(3) 0.7142(3) 0.0197(8) Uani 1 1 d . . .
C22 C 0.7988(3) 0.1143(3) 0.8171(3) 0.0188(8) Uani 1 1 d . . .
C23 C 0.7203(3) 0.0415(3) 0.8626(3) 0.0194(8) Uani 1 1 d . . .
C24 C 0.7099(3) 0.0100(3) 0.7853(3) 0.0181(8) Uani 1 1 d . . .
C25 C 0.7712(3) 0.0704(3) 0.6925(3) 0.0192(8) Uani 1 1 d . . .
C26 C 0.9120(4) 0.1973(4) 0.6363(3) 0.0273(9) Uani 1 1 d . . .
H26A H 0.9188 0.2491 0.6656 0.041 Uiso 1 1 calc R . .
H26B H 0.8777 0.2395 0.5814 0.041 Uiso 1 1 calc R . .
H26C H 0.9935 0.1462 0.6108 0.041 Uiso 1 1 calc R . .
C27 C 0.8389(4) 0.1582(4) 0.8746(3) 0.0272(9) Uani 1 1 d . . .
H27A H 0.9061 0.0996 0.8969 0.041 Uiso 1 1 calc R . .
H27B H 0.7696 0.1809 0.9326 0.041 Uiso 1 1 calc R . .
H27C H 0.8671 0.2227 0.8317 0.041 Uiso 1 1 calc R . .
C28 C 0.6751(4) -0.0051(3) 0.9717(3) 0.0262(9) Uani 1 1 d . . .
H28A H 0.6066 -0.0326 0.9858 0.039 Uiso 1 1 calc R . .
H28B H 0.6474 0.0536 1.0086 0.039 Uiso 1 1 calc R . .
H28C H 0.7418 -0.0667 0.9922 0.039 Uiso 1 1 calc R . .
C29 C 0.6516(4) -0.0769(3) 0.8009(3) 0.0249(9) Uani 1 1 d . . .
H29A H 0.7050 -0.1513 0.8212 0.037 Uiso 1 1 calc R . .
H29B H 0.6402 -0.0723 0.7385 0.037 Uiso 1 1 calc R . .
H29C H 0.5718 -0.0636 0.8529 0.037 Uiso 1 1 calc R . .
C30 C 0.7942(4) 0.0584(4) 0.5903(3) 0.0257(9) Uani 1 1 d . . .
H30A H 0.8759 0.0062 0.5677 0.039 Uiso 1 1 calc R . .
H30B H 0.7897 0.1314 0.5445 0.039 Uiso 1 1 calc R . .
H30C H 0.7319 0.0299 0.5918 0.039 Uiso 1 1 calc R . .
C31 C 0.4512(3) 0.1845(3) 0.7865(3) 0.0189(8) Uani 1 1 d . . .
H31A H 0.4250 0.1277 0.8458 0.023 Uiso 1 1 calc R . .
H31B H 0.3900 0.2580 0.7963 0.023 Uiso 1 1 calc R . .
C32 C 0.4516(3) 0.1584(3) 0.6954(3) 0.0192(8) Uani 1 1 d . . .
H32A H 0.5276 0.0977 0.6743 0.023 Uiso 1 1 calc R . .
H32B H 0.4549 0.2252 0.6406 0.023 Uiso 1 1 calc R . .
C33 C 0.3421(4) 0.1237(3) 0.7088(3) 0.0221(8) Uani 1 1 d . B .
C34 C 0.3660(4) 0.0770(4) 0.6207(3) 0.0262(9) Uani 1 1 d . . .
C35 C 0.2196(4) 0.2161(4) 0.7288(4) 0.0338(11) Uani 1 1 d D . .
C91 C 1.0371(5) 0.2404(4) 0.1684(5) 0.0522(16) Uani 1 1 d . . .
H91 H 1.0780 0.2881 0.1670 0.063 Uiso 1 1 calc R . .
C92 C 0.9831(5) 0.1792(5) 0.2576(5) 0.0530(16) Uani 1 1 d . . .
H92 H 0.9874 0.1850 0.3174 0.064 Uiso 1 1 calc R . .
C93 C 0.9239(5) 0.1107(4) 0.2621(5) 0.0488(14) Uani 1 1 d . . .
H93 H 0.8867 0.0692 0.3245 0.059 Uiso 1 1 calc R . .
C94 C 0.9182(4) 0.1018(4) 0.1763(5) 0.0488(15) Uani 1 1 d . . .
H94 H 0.8769 0.0536 0.1794 0.059 Uiso 1 1 calc R . .
C95 C 0.9720(5) 0.1622(4) 0.0844(5) 0.0502(15) Uani 1 1 d . . .
H95 H 0.9678 0.1554 0.0249 0.060 Uiso 1 1 calc R . .
C96 C 1.0322(5) 0.2326(4) 0.0806(5) 0.0488(14) Uani 1 1 d . . .
H96 H 1.0693 0.2749 0.0187 0.059 Uiso 1 1 calc R . .

loop_
_atom_site_aniso_label
_atom_site_aniso_U_11
_atom_site_aniso_U_22
_atom_site_aniso_U_33
_atom_site_aniso_U_23
_atom_site_aniso_U_13
_atom_site_aniso_U_12
Rh1 0.01148(14) 0.01339(14) 0.01397(14) -0.00234(11) -0.00448(11) -0.00374(10)
Rh2 0.01184(14) 0.01358(14) 0.01513(14) -0.00283(11) -0.00436(11) -0.00308(11)
I1 0.01718(12) 0.01502(12) 0.01433(12) -0.00250(9) -0.00570(9) -0.00346(9)
I2 0.01776(12) 0.01532(12) 0.01374(12) -0.00269(9) -0.00420(9) -0.00417(9)
F1 0.0304(13) 0.0302(13) 0.0230(12) -0.0065(10) -0.0110(11) -0.0125(11)
F2 0.0373(15) 0.0218(12) 0.0348(14) -0.0032(11) -0.0140(12) -0.0103(11)
F3 0.0399(16) 0.0460(17) 0.0458(17) 0.0029(13) -0.0175(14) -0.0313(14)
F4 0.0431(16) 0.0391(15) 0.0211(13) -0.0050(11) -0.0011(11) -0.0209(13)
F9 0.0452(16) 0.0338(14) 0.0225(13) 0.0017(11) -0.0075(12) -0.0280(12)
F13 0.0505(17) 0.0454(16) 0.0225(13) -0.0004(12) -0.0143(13) -0.0240(14)
F14 0.0466(17) 0.0626(19) 0.0437(17) -0.0228(15) -0.0070(14) -0.0369(15)
F15 0.0444(17) 0.0384(15) 0.0460(17) -0.0260(14) -0.0191(14) -0.0004(13)
C1 0.0143(18) 0.0150(17) 0.0203(19) -0.0031(15) -0.0054(15) -0.0010(14)
C2 0.0155(18) 0.0170(18) 0.0206(19) -0.0048(15) -0.0070(15) 0.0002(15)
C3 0.0155(18) 0.0153(17) 0.0192(19) -0.0046(15) -0.0054(15) -0.0022(14)
C4 0.0139(18) 0.0159(18) 0.0201(19) -0.0032(15) -0.0073(15) -0.0003(14)
C5 0.0137(18) 0.0170(18) 0.0210(19) -0.0047(15) -0.0070(15) -0.0027(14)
C6 0.023(2) 0.029(2) 0.025(2) -0.0040(18) -0.0134(18) -0.0070(17)
C7 0.0167(19) 0.026(2) 0.029(2) -0.0037(18) -0.0030(17) -0.0089(17)
C8 0.027(2) 0.026(2) 0.020(2) -0.0085(17) -0.0073(17) -0.0039(17)
C9 0.029(2) 0.0188(19) 0.032(2) -0.0065(17) -0.0138(19) -0.0076(17)
C10 0.024(2) 0.026(2) 0.022(2) 0.0039(17) -0.0099(17) -0.0093(17)
C11 0.0154(18) 0.0219(19) 0.0192(19) -0.0047(15) -0.0079(15) -0.0059(15)
C12 0.019(2) 0.031(2) 0.023(2) -0.0042(17) -0.0085(17) -0.0127(17)
C13 0.0191(19) 0.023(2) 0.0200(19) -0.0077(16) -0.0043(16) -0.0085(16)
C14 0.025(2) 0.028(2) 0.024(2) -0.0056(17) -0.0071(18) -0.0136(17)
C15 0.0124(19) 0.030(2) 0.041(3) -0.008(2) 0.0009(18) -0.0078(17)
C21 0.0130(18) 0.0176(18) 0.023(2) -0.0036(16) -0.0039(16) -0.0016(15)
C22 0.0116(17) 0.0186(18) 0.024(2) -0.0042(16) -0.0078(16) -0.0005(14)
C23 0.0144(18) 0.0169(18) 0.0201(19) -0.0019(15) -0.0060(15) 0.0009(14)
C24 0.0131(18) 0.0174(18) 0.0200(19) -0.0041(15) -0.0045(15) -0.0014(14)
C25 0.0142(18) 0.0170(18) 0.022(2) -0.0063(15) -0.0039(16) -0.0008(14)
C26 0.019(2) 0.029(2) 0.029(2) -0.0047(18) -0.0021(18) -0.0097(17)
C27 0.020(2) 0.028(2) 0.039(3) -0.0103(19) -0.0146(19) -0.0037(17)
C28 0.020(2) 0.025(2) 0.025(2) 0.0004(17) -0.0074(17) -0.0030(17)
C29 0.027(2) 0.0149(18) 0.034(2) -0.0055(17) -0.0108(19) -0.0062(16)
C30 0.021(2) 0.029(2) 0.024(2) -0.0122(18) -0.0033(17) -0.0038(17)
C31 0.0137(18) 0.0201(19) 0.023(2) -0.0058(16) -0.0038(15) -0.0055(15)
C32 0.0170(19) 0.0225(19) 0.0206(19) -0.0026(16) -0.0049(16) -0.0108(15)
C33 0.023(2) 0.023(2) 0.021(2) -0.0034(16) -0.0028(17) -0.0120(17)
C34 0.031(2) 0.030(2) 0.028(2) -0.0035(18) -0.0139(19) -0.0163(19)
C35 0.022(2) 0.042(3) 0.049(3) -0.022(2) -0.013(2) -0.009(2)
C91 0.029(3) 0.030(3) 0.108(5) -0.024(3) -0.033(3) -0.001(2)
C92 0.044(3) 0.037(3) 0.081(5) -0.023(3) -0.034(3) 0.009(3)
C93 0.030(3) 0.039(3) 0.065(4) -0.009(3) -0.016(3) 0.002(2)
C94 0.022(2) 0.028(3) 0.100(5) -0.018(3) -0.023(3) -0.003(2)
C95 0.044(3) 0.038(3) 0.070(4) -0.025(3) -0.031(3) 0.011(2)
C96 0.033(3) 0.029(3) 0.071(4) -0.009(3) -0.010(3) -0.003(2)

loop_
_atom_type_symbol
_atom_type_description
_atom_type_scat_dispersion_real
_atom_type_scat_dispersion_imag
_atom_type_scat_source
C C 0.0033 0.0016 'International Tables Vol C Tables 4.2.6.8 and 6.1.1.4'
H H 0.0000 0.0000 'International Tables Vol C Tables 4.2.6.8 and 6.1.1.4'
F F 0.0171 0.0103 'International Tables Vol C Tables 4.2.6.8 and 6.1.1.4'
Rh Rh -1.1178 0.9187 'International Tables Vol C Tables 4.2.6.8 and 6.1.1.4'
I I -0.4742 1.8119 'International Tables Vol C Tables 4.2.6.8 and 6.1.1.4'

loop_
_geom_angle_atom_site_label_1
_geom_angle_atom_site_label_2
_geom_angle_atom_site_label_3
_geom_angle
C11 Rh1 C2 113.84(15)
C11 Rh1 C4 110.34(15)
C2 Rh1 C4 64.68(14)
C11 Rh1 C3 94.16(14)
C2 Rh1 C3 38.61(14)
C4 Rh1 C3 38.54(14)
C11 Rh1 C5 148.64(14)
C2 Rh1 C5 63.19(14)
C4 Rh1 C5 38.61(14)
C3 Rh1 C5 63.66(14)
C11 Rh1 C1 152.41(14)
C2 Rh1 C1 38.58(14)
C4 Rh1 C1 63.33(14)
C3 Rh1 C1 63.76(14)
C5 Rh1 C1 36.11(13)
C11 Rh1 I2 88.35(10)
C2 Rh1 I2 157.45(11)
C4 Rh1 I2 104.99(10)
C3 Rh1 I2 141.32(10)
C5 Rh1 I2 95.93(10)
C1 Rh1 I2 119.18(10)
C11 Rh1 I1 87.19(10)
C2 Rh1 I1 97.42(10)
C4 Rh1 I1 158.54(10)
C3 Rh1 I1 131.42(10)
C5 Rh1 I1 123.97(10)
C1 Rh1 I1 95.37(9)
I2 Rh1 I1 87.229(11)
C31 Rh2 C25 111.17(15)
C31 Rh2 C23 114.00(15)
C25 Rh2 C23 64.46(15)
C31 Rh2 C24 94.68(14)
C25 Rh2 C24 38.62(14)
C23 Rh2 C24 38.42(14)
C31 Rh2 C21 149.48(15)
C25 Rh2 C21 38.58(14)
C23 Rh2 C21 62.92(14)
C24 Rh2 C21 63.65(14)
C31 Rh2 C22 152.49(15)
C25 Rh2 C22 63.22(14)
C23 Rh2 C22 38.51(14)
C24 Rh2 C22 63.70(14)
C21 Rh2 C22 35.95(14)
C31 Rh2 I2 87.94(11)
C25 Rh2 I2 104.85(10)
C23 Rh2 I2 157.66(11)
C24 Rh2 I2 141.13(10)
C21 Rh2 I2 96.18(10)
C22 Rh2 I2 119.54(10)
C31 Rh2 I1 85.90(10)
C25 Rh2 I1 158.83(11)
C23 Rh2 I1 97.69(10)
C24 Rh2 I1 131.26(10)
C21 Rh2 I1 124.39(10)
C22 Rh2 I1 95.81(10)
I2 Rh2 I1 87.610(11)
Rh2 I1 Rh1 92.320(12)
Rh2 I2 Rh1 92.838(11)
C5 C1 C2 107.7(3)
C5 C1 C7 127.4(4)
C2 C1 C7 124.9(4)
C5 C1 Rh1 71.7(2)
C2 C1 Rh1 66.6(2)
C7 C1 Rh1 128.4(3)
C3 C2 C1 108.2(3)
C3 C2 C8 126.3(4)
C1 C2 C8 125.0(4)
C3 C2 Rh1 71.2(2)
C1 C2 Rh1 74.8(2)
C8 C2 Rh1 126.4(3)
C4 C3 C2 107.7(3)
C4 C3 C9 127.3(3)
C2 C3 C9 124.9(3)
C4 C3 Rh1 70.3(2)
C2 C3 Rh1 70.2(2)
C9 C3 Rh1 127.8(3)
C3 C4 C5 107.9(3)
C3 C4 C10 127.5(4)
C5 C4 C10 123.8(3)
C3 C4 Rh1 71.1(2)
C5 C4 Rh1 74.5(2)
C10 C4 Rh1 128.2(3)
C1 C5 C4 108.3(3)
C1 C5 C6 127.2(4)
C4 C5 C6 124.5(3)
C1 C5 Rh1 72.1(2)
C4 C5 Rh1 66.9(2)
C6 C5 Rh1 127.6(3)
C12 C11 Rh1 114.0(2)
C11 C12 C13 115.7(3)
F1 C13 C12 110.8(3)
F1 C13 C15 104.8(3)
C12 C13 C15 114.0(3)
F1 C13 C14 105.0(3)
C12 C13 C14 110.7(3)
C15 C13 C14 111.0(3)
F4 C14 F3 108.0(3)
F4 C14 F2 107.6(3)
F3 C14 F2 105.9(3)
F4 C14 C13 111.6(3)
F3 C14 C13 113.4(3)
F2 C14 C13 110.0(3)
F6 C15 F5' 79.3(5)
F6 C15 F7 105.4(5)
F5' C15 F7 118.6(5)
F6 C15 F7' 119.8(5)
F5' C15 F7' 114.4(5)
F7 C15 F7' 15.1(4)
F6 C15 F5 106.6(5)
F5' C15 F5 28.4(3)
F7 C15 F5 103.1(5)
F7' C15 F5 93.5(5)
F6 C15 F6' 23.4(4)
F5' C15 F6' 102.7(5)
F7 C15 F6' 94.0(5)
F7' C15 F6' 109.1(5)
F5 C15 F6' 129.7(5)
F6 C15 C13 115.8(5)
F5' C15 C13 115.9(4)
F7 C15 C13 115.7(4)
F7' C15 C13 109.2(4)
F5 C15 C13 109.2(4)
F6' C15 C13 104.8(4)
C22 C21 C25 108.6(3)
C22 C21 C26 127.1(4)
C25 C21 C26 124.3(4)
C22 C21 Rh2 72.4(2)
C25 C21 Rh2 67.1(2)
C26 C21 Rh2 128.3(3)
C21 C22 C23 107.6(3)
C21 C22 C27 128.1(4)
C23 C22 C27 124.3(4)
C21 C22 Rh2 71.6(2)
C23 C22 Rh2 66.9(2)
C27 C22 Rh2 127.6(3)
C24 C23 C22 108.4(3)
C24 C23 C28 126.1(4)
C22 C23 C28 124.9(4)
C24 C23 Rh2 71.3(2)
C22 C23 Rh2 74.6(2)
C28 C23 Rh2 127.0(3)
C23 C24 C25 107.4(3)
C23 C24 C29 125.1(4)
C25 C24 C29 127.4(4)
C23 C24 Rh2 70.3(2)
C25 C24 Rh2 70.1(2)
C29 C24 Rh2 127.9(3)
C24 C25 C21 107.7(3)
C24 C25 C30 127.2(4)
C21 C25 C30 124.1(3)
C24 C25 Rh2 71.3(2)
C21 C25 Rh2 74.3(2)
C30 C25 Rh2 128.7(3)
C32 C31 Rh2 113.7(3)
C31 C32 C33 115.8(3)
F9 C33 C34 105.0(3)
F9 C33 C32 110.8(3)
C34 C33 C32 110.4(3)
F9 C33 C35 104.7(3)
C34 C33 C35 111.6(4)
C32 C33 C35 113.7(3)
F13 C34 F14 107.4(3)
F13 C34 F15 107.4(4)
F14 C34 F15 105.8(3)
F13 C34 C33 111.2(3)
F14 C34 C33 114.5(4)
F15 C34 C33 110.2(3)
F10' C35 F11 87.5(6)
F10' C35 F12 114.1(5)
F11 C35 F12 102.1(5)
F10' C35 F10 21.2(4)
F11 C35 F10 108.7(5)
F12 C35 F10 109.5(4)
F10' C35 F12' 105.8(6)
F11 C35 F12' 121.0(6)
F12 C35 F12' 20.0(4)
F10 C35 F12' 95.2(5)
F10' C35 F11' 101.9(7)
F11 C35 F11' 14.4(5)
F12 C35 F11' 96.1(6)
F10 C35 F11' 123.0(6)
F12' C35 F11' 116.0(7)
F10' C35 C33 119.9(6)
F11 C35 C33 113.3(5)
F12 C35 C33 115.0(4)
F10 C35 C33 108.1(4)
F12' C35 C33 108.5(5)
F11' C35 C33 105.2(5)
C92 C91 C96 120.1(5)
C93 C92 C91 121.3(6)
C92 C93 C94 119.5(6)
C93 C94 C95 121.0(5)
C94 C95 C96 119.1(6)
C91 C96 C95 119.1(6)

loop_
_geom_bond_atom_site_label_1
_geom_bond_atom_site_label_2
_geom_bond_distance
Rh1 C11 2.111(4)
Rh1 C2 2.147(4)
Rh1 C4 2.150(4)
Rh1 C3 2.161(4)
Rh1 C5 2.253(4)
Rh1 C1 2.258(4)
Rh1 I2 2.7077(4)
Rh1 I1 2.7198(4)
Rh2 C31 2.108(4)
Rh2 C25 2.154(4)
Rh2 C23 2.157(4)
Rh2 C24 2.170(4)
Rh2 C21 2.251(4)
Rh2 C22 2.260(4)
Rh2 I2 2.6987(4)
Rh2 I1 2.7100(4)
F1 C13 1.386(4)
F2 C14 1.343(5)
F3 C14 1.332(5)
F4 C14 1.328(5)
F5 C15 1.395(7)
F6 C15 1.248(7)
F7 C15 1.308(7)
F5' C15 1.292(7)
F6' C15 1.461(8)
F7' C15 1.336(8)
F9 C33 1.386(4)
F10 C35 1.366(6)
F11 C35 1.277(7)
F12 C35 1.318(6)
F10' C35 1.276(9)
F11' C35 1.478(14)
F12' C35 1.411(10)
F13 C34 1.322(5)
F14 C34 1.334(5)
F15 C34 1.342(5)
C1 C5 1.398(5)
C1 C2 1.459(5)
C1 C7 1.496(5)
C2 C3 1.424(5)
C2 C8 1.498(5)
C3 C4 1.423(5)
C3 C9 1.503(5)
C4 C5 1.459(5)
C4 C10 1.491(5)
C5 C6 1.493(5)
C11 C12 1.514(5)
C12 C13 1.533(5)
C13 C15 1.533(6)
C13 C14 1.538(6)
C21 C22 1.392(5)
C21 C25 1.458(5)
C21 C26 1.499(5)
C22 C23 1.460(5)
C22 C27 1.501(5)
C23 C24 1.423(5)
C23 C28 1.493(5)
C24 C25 1.430(5)
C24 C29 1.506(5)
C25 C30 1.495(6)
C31 C32 1.518(5)
C32 C33 1.528(5)
C33 C34 1.521(6)
C33 C35 1.530(6)
C91 C92 1.371(9)
C91 C96 1.382(9)
C92 C93 1.354(8)
C93 C94 1.363(8)
C94 C95 1.391(8)
C95 C96 1.391(8)
